data_1530016
loop_
_publ_author_name
'Graf, H.A.'
'Schoellhorn, R.'
'Lerf, A.'

_publ_section_title
;
 A crystal structure investigation of the hydrated layered chalcogenides
 Kx (H2 O)y Nb S2 and Kx (H2 O)y Ta S2
;
_journal_name_full 'Journal of the Less-Common Metals'
_journal_page_first 213
_journal_page_last 220
_journal_volume 55
_journal_year 1977
_chemical_formula_sum 'S2 Ta'
_chemical_name_systematic 'K0.33 (H2 O)0.6 Ta S2'
_space_group_IT_number 190
_symmetry_space_group_name_Hall 'P -6c -2c'
_symmetry_space_group_name_H-M 'P -6 2 c'
_cell_angle_alpha 90
_cell_angle_beta 90
_cell_angle_gamma 120
_cell_formula_units_Z 2
_cell_length_a 3.336
_cell_length_b 3.336
_cell_length_c 18.18
_cell_volume 175.217
_citation_journal_id_ASTM JCOMAH
_cod_data_source_file Graf_JCOMAH_1977_187.cif
_cod_data_source_block S2Ta1
_cod_original_cell_volume 175.2171
_cod_original_formula_sum 'S2 Ta1'
_cod_database_code 1530016

loop_
_symmetry_equiv_pos_as_xyz
x,y,z
-x+y,-x,-z+1/2
-y,x-y,z
x,y,-z+1/2
-x+y,-x,z
-y,x-y,-z+1/2
y,x,z+1/2
x-y,-y,-z
-x,-x+y,z+1/2
y,x,-z
x-y,-y,z+1/2
-x,-x+y,-z

loop_
_atom_site_label
_atom_site_type_symbol
_atom_site_fract_x
_atom_site_fract_y
_atom_site_fract_z
_atom_site_occupancy
_atom_site_U_iso_or_equiv
S1 S-2 0 0 0.1648 1 0.0
Ta1 Ta+3 0.6667 0.3333 0.25 1 0.0
